data_7132635
loop_
_publ_author_name
'Fu, Li-Zhi'
'He, Piao'
'Wang, Jia-Wei'
'Ma, Fan'
'Liu, Chao'
'Chen, Guo'
'Yi, Xiao-Yi'

_publ_section_title
;
 Mononuclear indium(III) photosensitizers for photo-dehalogenation and
 olefin reduction.
;
_journal_issue 12
_journal_name_full 'Chemical communications (Cambridge, England)'
_journal_page_first 1595
_journal_page_last 1598
_journal_paper_doi 10.1039/d3cc05273g
_journal_volume 60
_journal_year 2024
_chemical_formula_moiety 'C33 H33 In N6'
_chemical_formula_sum 'C33 H33 In N6'
_chemical_formula_weight 628.47
_space_group_crystal_system triclinic
_space_group_IT_number 2
_space_group_name_Hall '-P 1'
_space_group_name_H-M_alt 'P -1'
_atom_sites_solution_hydrogens geom
_audit_creation_date 2022-09-12
_audit_creation_method
;
Olex2 1.5-alpha
(compiled 2021.07.19 svn.r715e62df for OlexSys, GUI svn.r6383)
;
_audit_update_record
;
2023-04-19 deposited with the CCDC.	2024-01-16 downloaded from the CCDC.
;
_cell_angle_alpha 83.547(2)
_cell_angle_beta 80.2990(10)
_cell_angle_gamma 74.8850(10)
_cell_formula_units_Z 2
_cell_length_a 9.9431(2)
_cell_length_b 10.4086(2)
_cell_length_c 14.7800(3)
_cell_measurement_reflns_used 6595
_cell_measurement_temperature 296(2)
_cell_measurement_theta_max 23.93
_cell_measurement_theta_min 2.38
_cell_volume 1451.83(5)
_computing_molecular_graphics 'Olex2 1.5-alpha (Dolomanov et al., 2009)'
_computing_publication_material 'Olex2 1.5-alpha (Dolomanov et al., 2009)'
_computing_structure_refinement 'SHELXL-2018/3 (Sheldrick, 2018)'
_computing_structure_solution 'SHELXT 2018/2 (Sheldrick, 2018)'
_diffrn_ambient_temperature 296(2)
_diffrn_measured_fraction_theta_full 0.997
_diffrn_measured_fraction_theta_max 0.988
_diffrn_measurement_device_type 'Bruker APEX-II CCD'
_diffrn_measurement_method '\f and \w scans'
_diffrn_radiation_type MoK\a
_diffrn_radiation_wavelength 0.71073
_diffrn_reflns_av_R_equivalents 0.0284
_diffrn_reflns_av_unetI/netI 0.0403
_diffrn_reflns_Laue_measured_fraction_full 0.997
_diffrn_reflns_Laue_measured_fraction_max 0.988
_diffrn_reflns_limit_h_max 12
_diffrn_reflns_limit_h_min -12
_diffrn_reflns_limit_k_max 13
_diffrn_reflns_limit_k_min -13
_diffrn_reflns_limit_l_max 19
_diffrn_reflns_limit_l_min -19
_diffrn_reflns_number 18624
_diffrn_reflns_point_group_measured_fraction_full 0.997
_diffrn_reflns_point_group_measured_fraction_max 0.988
_diffrn_reflns_theta_full 25.242
_diffrn_reflns_theta_max 27.494
_diffrn_reflns_theta_min 2.032
_exptl_absorpt_coefficient_mu 0.847
_exptl_absorpt_correction_T_max 0.7456
_exptl_absorpt_correction_T_min 0.7039
_exptl_absorpt_correction_type none
_exptl_crystal_colour yellow
_exptl_crystal_density_diffrn 1.438
_exptl_crystal_description block
_exptl_crystal_F_000 644
_exptl_crystal_size_max 0.4
_exptl_crystal_size_mid 0.39
_exptl_crystal_size_min 0.38
_refine_diff_density_max 0.766
_refine_diff_density_min -0.315
_refine_diff_density_rms 0.092
_refine_ls_extinction_method none
_refine_ls_goodness_of_fit_ref 1.045
_refine_ls_hydrogen_treatment constr
_refine_ls_matrix_type full
_refine_ls_number_parameters 466
_refine_ls_number_reflns 6583
_refine_ls_number_restraints 216
_refine_ls_restrained_S_all 1.044
_refine_ls_R_factor_all 0.0634
_refine_ls_R_factor_gt 0.0455
_refine_ls_shift/su_max 0.010
_refine_ls_shift/su_mean 0.000
_refine_ls_structure_factor_coef Fsqd
_refine_ls_weighting_details 'w=1/[\s^2^(Fo^2^)+(0.0734P)^2^+0.4573P] where P=(Fo^2^+2Fc^2^)/3'
_refine_ls_weighting_scheme calc
_refine_ls_wR_factor_gt 0.1146
_refine_ls_wR_factor_ref 0.1232
_reflns_Friedel_coverage 0.000
_reflns_number_gt 5276
_reflns_number_total 6583
_reflns_threshold_expression 'I > 2\s(I)'
_cod_data_source_file d3cc05273g2.cif
_cod_data_source_block mf2021825a_0m
_cod_depositor_comments 'Adding full bibliography for 7132634--7132635.cif.'
_cod_database_code 7132635
_shelx_shelxl_version_number 2018/3
_shelx_space_group_comment
;
The symmetry employed for this shelxl refinement is uniquely defined
by the following loop, which should always be used as a source of
symmetry information in preference to the above space-group names.
They are only intended as comments.
;
_olex2_refinement_description
;
1. Restrained distances
 C9-C013
 1.54 with sigma of 0.002
 C017-C2
 1.54 with sigma of 0.001
 C017-C010
 1.54 with sigma of 0.001
 C017-C2
 1.54 with sigma of 0.001
 C0-C2
 1.54 with sigma of 0.001
 In1-N3 \\sim In1-N7
 with sigma of 0.02
 In1-N4 \\sim In1-N8
 with sigma of 0.02
 C00G-C00P \\sim C5-C6
 with sigma of 0.04
 C010-C1 \\sim C2-C1A
 with sigma of 0.04
 C00G-C1 \\sim C5-C1A
 with sigma of 0.02
 N3-C013 \\sim N7-C4
 with sigma of 0.02
 N4-C011 \\sim N8-C8
 with sigma of 0.04
 C1-C00Z \\sim C1A-C00{
 with sigma of 0.04
 N3-C00G \\sim N7-C5
 with sigma of 0.02
 N4-C1 \\sim N8-C1A
 with sigma of 0.02
 N4-C00Z \\sim N8-C00{
 with sigma of 0.02
 C013-C00H \\sim C4-C3
 with sigma of 0.02
 C1-C00P \\sim C1A-C6
 with sigma of 0.02
 C00P-C016 \\sim C6-C7
 with sigma of 0.02
 C016-C011 \\sim C7-C8
 with sigma of 0.02
 C00H-C010 \\sim C3-C2
 with sigma of 0.02
 C00G-N4 \\sim C5-N8
 with sigma of 0.04
 C011-C00Z \\sim C8-C00{
 with sigma of 0.02
 C010-C00G \\sim C2-C5
 with sigma of 0.02
 N4-C00P \\sim N8-C6
 with sigma of 0.04
 C1-C016 \\sim C1A-C7
 with sigma of 0.04
 In1-C1 \\sim In1-C1A
 with sigma of 0.04
 In1-C00Z \\sim In1-C00{
 with sigma of 0.04
 N3-C1 \\sim N7-C1A
 with sigma of 0.04
 C00P-C011 \\sim C6-C8
 with sigma of 0.04
 C016-C00Z \\sim C7-C00{
 with sigma of 0.04
 C013-C00G \\sim C4-C5
 with sigma of 0.04
 C00H-C00G \\sim C3-C5
 with sigma of 0.04
 In1-C013 \\sim In1-C4
 with sigma of 0.04
 In1-C00G \\sim In1-C5
 with sigma of 0.04
 N3-C00H \\sim N7-C3
 with sigma of 0.04
 N3-C010 \\sim N7-C2
 with sigma of 0.04
 C013-C010 \\sim C4-C2
 with sigma of 0.04
2. Rigid body (RIGU) restrains
 N3, C016, C1, C013, C00Z, C00H, C00P, C010, C011, C00G, C017, N4
 with sigma for 1-2 distances of 0.001 and sigma for 1-3 distances of 0.002
 C0, C7, C1A, C2, C00{, C3, C6, C4, C8, N7, N8, C5
 with sigma for 1-2 distances of 0.001 and sigma for 1-3 distances of 0.002
3. Others
 Sof(C0)=Sof(H0A)=Sof(H0B)=Sof(H0C)=Sof(C2)=Sof(C3)=Sof(H3)=Sof(C4)=Sof(N7)=
 Sof(C5)=Sof(C1A)=Sof(C6)=Sof(H6)=Sof(C7)=Sof(H7)=Sof(C8)=Sof(H8)=Sof(C00{)=
 Sof(H00{)=Sof(N8)=Sof(C10)=Sof(H10A)=Sof(H10B)=Sof(H10C)=1-FVAR(1)
 Sof(N3)=Sof(C013)=Sof(C00H)=Sof(H00H)=Sof(C010)=Sof(C00G)=Sof(N4)=Sof(C1)=
 Sof(C00P)=Sof(H00P)=Sof(C016)=Sof(H016)=Sof(C011)=Sof(H011)=Sof(C00Z)=
 Sof(H00Z)=Sof(C017)=Sof(H01A)=Sof(H01B)=Sof(H01C)=Sof(C9)=Sof(H9A)=Sof(H9B)=
 Sof(H9C)=FVAR(1)
4.a Aromatic/amide H refined with riding coordinates:
 C00H(H00H), C00A(H00A), C00C(H00C), C00P(H00P), C016(H016), C011(H011),
 C00Z(H00Z), C00I(H00I), C00K(H00K), C00N(H00N), C00O(H00O), C00S(H00S),
 C00U(H00U), C00V(H00V), C00X(H00X), C3(H3), C6(H6), C7(H7), C8(H8), C00{(H00{)
4.b Fitted pentagon refined as free rotating group:
 N3(C013,C00H,C010,C00G)
4.c Fitted hexagon refined as free rotating group:
 N4(C1,C00P,C016,C011,C00Z)
4.d Idealised Me refined as rotating group:
 C00L(H00B,H00D,H00E), C00Q(H00F,H00G,H00J), C00R(H00L,H00M,H00Q), C00W(H00R,
 H00T,H00W), C017(H01A,H01B,H01C), C0(H0A,H0B,H0C), C9(H9A,H9B,H9C), C10(H10A,
 H10B,H10C)
;
_olex2_submission_special_instructions 'No special instructions were received'

loop_
_space_group_symop_operation_xyz
'x, y, z'
'-x, -y, -z'

loop_
_atom_site_label
_atom_site_type_symbol
_atom_site_fract_x
_atom_site_fract_y
_atom_site_fract_z
_atom_site_U_iso_or_equiv
_atom_site_adp_type
_atom_site_occupancy
_atom_site_site_symmetry_order
_atom_site_calc_flag
_atom_site_refinement_flags_posn
_atom_site_refinement_flags_adp
_atom_site_refinement_flags_occupancy
_atom_site_disorder_assembly
_atom_site_disorder_group
In1 In 0.27210(3) 0.62805(2) 0.25247(2) 0.03968(11) Uani 1 1 d D . . . .
N1 N 0.0995(4) 0.8089(3) 0.2718(3) 0.0567(9) Uani 1 1 d . . . . .
N6 N 0.1195(4) 0.5224(4) 0.2046(3) 0.0553(9) Uani 1 1 d . . . . .
N5 N 0.3729(4) 0.4120(3) 0.2639(3) 0.0536(9) Uani 1 1 d . . . . .
N2 N 0.1733(4) 0.6123(4) 0.4027(2) 0.0587(9) Uani 1 1 d . . . . .
C006 C 0.2861(4) 0.3324(4) 0.2486(3) 0.0432(8) Uani 1 1 d . . . . .
C007 C 0.1625(4) 0.3898(4) 0.2084(3) 0.0491(9) Uani 1 1 d . . . . .
C008 C 0.0318(4) 0.8212(4) 0.3623(3) 0.0524(10) Uani 1 1 d . . . . .
N3 N 0.4439(6) 0.7220(6) 0.2551(4) 0.0471(18) Uani 0.494(5) 1 d DG . P A 1
C013 C 0.5121(7) 0.7576(7) 0.3220(3) 0.0530(19) Uani 0.494(5) 1 d DG . P A 1
C00H C 0.6183(8) 0.8194(9) 0.2751(4) 0.060(4) Uani 0.494(5) 1 d DG . P A 1
H00H H 0.678895 0.852368 0.302400 0.073 Uiso 0.494(5) 1 calc R U P A 1
C010 C 0.6157(7) 0.8220(7) 0.1791(4) 0.0536(19) Uani 0.494(5) 1 d DG . P A 1
C00G C 0.5079(7) 0.7618(7) 0.1667(3) 0.0424(19) Uani 0.494(5) 1 d DG . P A 1
C00A C 0.4731(5) 0.2037(4) 0.3086(4) 0.0641(13) Uani 1 1 d . . . . .
H00A H 0.537574 0.130894 0.331787 0.077 Uiso 1 1 calc R U . . .
C00B C 0.3491(5) 0.1990(4) 0.2777(3) 0.0552(10) Uani 1 1 d . . . . .
C00C C 0.0849(5) 0.3179(5) 0.1751(4) 0.0638(12) Uani 1 1 d . . . . .
H00C H 0.115035 0.225342 0.176348 0.077 Uiso 1 1 calc R U . . .
C00D C 0.0756(5) 0.7170(5) 0.4303(3) 0.0591(11) Uani 1 1 d . . . . .
N4 N 0.3599(7) 0.6596(6) 0.1055(3) 0.0464(18) Uani 0.494(5) 1 d DG . P A 1
C1 C 0.4590(6) 0.7353(6) 0.0894(3) 0.0438(16) Uani 0.494(5) 1 d DG . P A 1
C00P C 0.5097(8) 0.7739(8) -0.0003(4) 0.061(3) Uani 0.494(5) 1 d DG . P A 1
H00P H 0.575959 0.824566 -0.011055 0.073 Uiso 0.494(5) 1 calc R U P A 1
C016 C 0.4612(8) 0.7368(9) -0.0739(3) 0.073(3) Uani 0.494(5) 1 d DG . P A 1
H016 H 0.495104 0.762610 -0.133868 0.087 Uiso 0.494(5) 1 calc R U P A 1
C011 C 0.3621(7) 0.6611(9) -0.0578(4) 0.070(3) Uani 0.494(5) 1 d DG . P A 1
H011 H 0.329726 0.636237 -0.107027 0.084 Uiso 0.494(5) 1 calc R U P A 1
C00Z C 0.3115(7) 0.6225(8) 0.0319(4) 0.062(3) Uani 0.494(5) 1 d DG . P A 1
H00Z H 0.245203 0.571820 0.042628 0.074 Uiso 0.494(5) 1 calc R U P A 1
C00F C 0.0406(6) 0.9160(5) 0.2207(4) 0.0686(13) Uani 1 1 d . . . . .
C00I C -0.0689(5) 0.9990(5) 0.2763(4) 0.0683(13) Uani 1 1 d . . . . .
H00I H -0.129097 1.078001 0.256993 0.082 Uiso 1 1 calc R U . . .
C00J C 0.4840(5) 0.3339(5) 0.2992(4) 0.0629(12) Uani 1 1 d . . . . .
C00K C 0.2162(6) 0.5062(5) 0.4650(3) 0.0704(13) Uani 1 1 d . . . . .
H00K H 0.284024 0.431956 0.443434 0.084 Uiso 1 1 calc R U . . .
C00L C 0.0881(7) 0.9362(5) 0.1215(4) 0.0821(16) Uani 1 1 d . . . . .
H00B H 0.186017 0.936071 0.111642 0.123 Uiso 1 1 calc R U . . .
H00D H 0.034268 1.020163 0.097995 0.123 Uiso 1 1 calc R U . . .
H00E H 0.074867 0.865423 0.090157 0.123 Uiso 1 1 calc R U . . .
C00M C -0.0702(5) 0.9416(5) 0.3642(4) 0.0708(14) Uani 1 1 d . . . . .
C00N C -0.0044(5) 0.5850(5) 0.1715(4) 0.0691(13) Uani 1 1 d . . . . .
H00N H -0.034423 0.677475 0.170948 0.083 Uiso 1 1 calc R U . . .
C00O C 0.0180(6) 0.7200(6) 0.5236(3) 0.0782(15) Uani 1 1 d . . . . .
H00O H -0.052030 0.793257 0.544549 0.094 Uiso 1 1 calc R U . . .
C00Q C 0.2953(6) 0.0777(5) 0.2759(4) 0.0813(16) Uani 1 1 d . . . . .
H00F H 0.311808 0.051270 0.214038 0.122 Uiso 1 1 calc R U . . .
H00G H 0.196117 0.097721 0.297904 0.122 Uiso 1 1 calc R U . . .
H00J H 0.343526 0.006318 0.314723 0.122 Uiso 1 1 calc R U . . .
C00R C 0.5970(6) 0.3885(5) 0.3219(5) 0.0882(18) Uani 1 1 d . . . . .
H00L H 0.562815 0.437140 0.376009 0.132 Uiso 1 1 calc R U . . .
H00M H 0.624708 0.447124 0.271376 0.132 Uiso 1 1 calc R U . . .
H00Q H 0.676650 0.316525 0.332975 0.132 Uiso 1 1 calc R U . . .
C00S C 0.1662(7) 0.5045(7) 0.5530(4) 0.0860(17) Uani 1 1 d . . . . .
H00S H 0.197744 0.431467 0.593167 0.103 Uiso 1 1 calc R U . . .
C00U C -0.0355(6) 0.3820(6) 0.1404(5) 0.0911(19) Uani 1 1 d . . . . .
H00U H -0.086205 0.333533 0.116638 0.109 Uiso 1 1 calc R U . . .
C00V C -0.0824(6) 0.5195(6) 0.1406(5) 0.0895(18) Uani 1 1 d . . . . .
H00V H -0.166460 0.564299 0.119564 0.107 Uiso 1 1 calc R U . . .
C00W C -0.1746(7) 1.0016(7) 0.4476(5) 0.106(2) Uani 1 1 d . . . . .
H00R H -0.216470 0.934013 0.481454 0.159 Uiso 1 1 calc R U . . .
H00T H -0.246975 1.073754 0.426359 0.159 Uiso 1 1 calc R U . . .
H00W H -0.125254 1.034359 0.486911 0.159 Uiso 1 1 calc R U . . .
C00X C 0.0657(7) 0.6143(8) 0.5837(4) 0.098(2) Uani 1 1 d . . . . .
H00X H 0.029543 0.617043 0.645927 0.117 Uiso 1 1 calc R U . . .
C017 C 0.7118(10) 0.8831(12) 0.1032(7) 0.079(3) Uani 0.494(5) 1 d D . P A 1
H01A H 0.658736 0.927778 0.055215 0.119 Uiso 0.494(5) 1 calc R U P A 1
H01B H 0.788772 0.813538 0.078288 0.119 Uiso 0.494(5) 1 calc R U P A 1
H01C H 0.747674 0.945922 0.128791 0.119 Uiso 0.494(5) 1 calc R U P A 1
C0 C 0.6864(13) 0.8619(14) 0.0368(10) 0.104(5) Uani 0.506(5) 1 d D . P A 2
H0A H 0.777278 0.800047 0.031889 0.156 Uiso 0.506(5) 1 calc R U P A 2
H0B H 0.676450 0.917752 0.086108 0.156 Uiso 0.506(5) 1 calc R U P A 2
H0C H 0.677274 0.916160 -0.019921 0.156 Uiso 0.506(5) 1 calc R U P A 2
C2 C 0.5709(9) 0.7843(9) 0.0563(6) 0.062(2) Uani 0.506(5) 1 d D . P A 2
C3 C 0.5073(14) 0.7404(16) -0.0090(8) 0.072(3) Uani 0.506(5) 1 d D . P A 2
H3 H 0.529982 0.751934 -0.072521 0.087 Uiso 0.506(5) 1 calc R U P A 2
C4 C 0.4083(10) 0.6789(10) 0.0355(6) 0.062(2) Uani 0.506(5) 1 d D . P A 2
N7 N 0.4054(8) 0.6810(8) 0.1256(5) 0.0490(17) Uani 0.506(5) 1 d D . P A 2
C5 C 0.5041(11) 0.7426(11) 0.1419(6) 0.050(2) Uani 0.506(5) 1 d D . P A 2
C1A C 0.5203(8) 0.7579(7) 0.2331(5) 0.0452(16) Uani 0.506(5) 1 d D . P A 2
C6 C 0.6240(12) 0.8069(14) 0.2574(8) 0.059(3) Uani 0.506(5) 1 d D . P A 2
H6 H 0.688594 0.833363 0.210770 0.071 Uiso 0.506(5) 1 calc R U P A 2
C7 C 0.6371(10) 0.8186(10) 0.3464(7) 0.069(2) Uani 0.506(5) 1 d D . P A 2
H7 H 0.708465 0.852965 0.359585 0.082 Uiso 0.506(5) 1 calc R U P A 2
C8 C 0.5433(11) 0.7789(11) 0.4158(7) 0.070(3) Uani 0.506(5) 1 d D . P A 2
H8 H 0.549657 0.783422 0.477395 0.084 Uiso 0.506(5) 1 calc R U P A 2
C00{ C 0.4422(11) 0.7333(11) 0.3906(6) 0.052(2) Uani 0.506(5) 1 d D . P A 2
H00{ H 0.373734 0.711770 0.436548 0.062 Uiso 0.506(5) 1 calc R U P A 2
N8 N 0.4330(7) 0.7161(7) 0.3009(5) 0.0391(15) Uani 0.506(5) 1 d D . P A 2
C9 C 0.4669(14) 0.7328(14) 0.4258(4) 0.073(4) Uani 0.494(5) 1 d D . P A 1
H9A H 0.501563 0.640126 0.444048 0.110 Uiso 0.494(5) 1 calc R U P A 1
H9B H 0.365957 0.756829 0.439184 0.110 Uiso 0.494(5) 1 calc R U P A 1
H9C H 0.504767 0.785974 0.459017 0.110 Uiso 0.494(5) 1 calc R U P A 1
C10 C 0.3258(15) 0.6149(14) -0.0057(9) 0.080(4) Uani 0.506(5) 1 d . . P A 2
H10A H 0.355935 0.615734 -0.070941 0.120 Uiso 0.506(5) 1 calc R U P A 2
H10B H 0.228396 0.661542 0.006288 0.120 Uiso 0.506(5) 1 calc R U P A 2
H10C H 0.337561 0.524355 0.019788 0.120 Uiso 0.506(5) 1 calc R U P A 2

loop_
_atom_site_aniso_label
_atom_site_aniso_U_11
_atom_site_aniso_U_22
_atom_site_aniso_U_33
_atom_site_aniso_U_23
_atom_site_aniso_U_13
_atom_site_aniso_U_12
In1 0.04305(17) 0.03729(16) 0.04157(16) -0.00227(10) -0.00808(11) -0.01399(11)
N1 0.055(2) 0.0415(19) 0.075(2) -0.0098(17) -0.0110(19) -0.0119(16)
N6 0.058(2) 0.049(2) 0.064(2) -0.0044(17) -0.0123(18) -0.0183(17)
N5 0.053(2) 0.0449(19) 0.064(2) -0.0013(16) -0.0179(17) -0.0086(16)
N2 0.060(2) 0.070(2) 0.051(2) -0.0080(18) -0.0009(17) -0.028(2)
C006 0.046(2) 0.0364(18) 0.048(2) -0.0088(16) -0.0029(16) -0.0129(16)
C007 0.050(2) 0.047(2) 0.052(2) -0.0070(18) -0.0072(18) -0.0127(18)
C008 0.042(2) 0.056(2) 0.064(3) -0.021(2) -0.0040(19) -0.0154(19)
N3 0.051(4) 0.047(4) 0.048(3) -0.006(3) -0.006(3) -0.019(3)
C013 0.057(4) 0.045(4) 0.061(4) -0.009(3) -0.018(3) -0.011(3)
C00H 0.062(6) 0.050(8) 0.079(4) -0.007(4) -0.022(3) -0.022(6)
C010 0.045(4) 0.043(4) 0.076(4) 0.002(3) -0.014(3) -0.015(3)
C00G 0.036(4) 0.034(4) 0.054(3) 0.000(3) -0.004(3) -0.007(3)
C00A 0.067(3) 0.036(2) 0.091(3) 0.003(2) -0.035(3) -0.003(2)
C00B 0.054(3) 0.043(2) 0.067(3) -0.0032(19) -0.012(2) -0.0092(19)
C00C 0.063(3) 0.054(3) 0.086(3) -0.009(2) -0.026(3) -0.023(2)
C00D 0.046(2) 0.072(3) 0.068(3) -0.016(2) -0.005(2) -0.027(2)
N4 0.052(4) 0.046(4) 0.042(3) -0.006(3) 0.004(3) -0.017(3)
C1 0.039(3) 0.039(4) 0.049(3) 0.001(3) 0.000(2) -0.007(3)
C00P 0.055(6) 0.075(8) 0.049(3) 0.008(3) 0.000(3) -0.021(6)
C016 0.058(5) 0.106(7) 0.050(4) -0.008(4) 0.002(4) -0.019(5)
C011 0.060(5) 0.106(8) 0.042(4) -0.012(4) -0.001(3) -0.019(5)
C00Z 0.065(6) 0.078(7) 0.045(4) -0.016(4) 0.002(3) -0.022(5)
C00F 0.066(3) 0.055(3) 0.093(4) -0.009(3) -0.023(3) -0.020(2)
C00I 0.063(3) 0.048(3) 0.093(4) -0.011(3) -0.017(3) -0.008(2)
C00J 0.058(3) 0.053(3) 0.080(3) -0.007(2) -0.025(2) -0.007(2)
C00K 0.078(3) 0.075(3) 0.063(3) 0.014(2) -0.017(3) -0.029(3)
C00L 0.100(4) 0.071(3) 0.073(3) 0.002(3) -0.015(3) -0.021(3)
C00M 0.052(3) 0.069(3) 0.095(4) -0.029(3) -0.004(3) -0.016(2)
C00N 0.060(3) 0.053(3) 0.097(4) 0.005(3) -0.029(3) -0.013(2)
C00O 0.071(3) 0.110(4) 0.053(3) -0.014(3) 0.011(2) -0.031(3)
C00Q 0.082(4) 0.042(2) 0.119(5) -0.009(3) -0.015(3) -0.012(2)
C00R 0.076(4) 0.069(3) 0.137(5) -0.006(3) -0.054(4) -0.026(3)
C00S 0.096(5) 0.105(5) 0.065(3) 0.013(3) -0.017(3) -0.043(4)
C00U 0.081(4) 0.084(4) 0.129(5) -0.011(4) -0.055(4) -0.032(3)
C00V 0.068(4) 0.085(4) 0.125(5) 0.005(4) -0.049(4) -0.019(3)
C00W 0.069(4) 0.113(5) 0.128(6) -0.055(4) 0.005(4) 0.001(4)
C00X 0.100(5) 0.149(7) 0.051(3) 0.000(4) 0.007(3) -0.057(5)
C017 0.055(5) 0.088(8) 0.103(7) 0.025(6) -0.020(5) -0.041(6)
C0 0.106(9) 0.129(11) 0.088(8) 0.030(8) -0.002(7) -0.070(9)
C2 0.058(4) 0.058(5) 0.059(3) 0.008(3) 0.007(3) -0.010(3)
C3 0.070(6) 0.079(7) 0.057(4) -0.006(4) 0.011(4) -0.014(5)
C4 0.061(5) 0.071(5) 0.048(3) -0.010(3) 0.002(3) -0.009(4)
N7 0.054(4) 0.043(4) 0.050(3) -0.011(3) 0.001(3) -0.014(3)
C5 0.050(4) 0.043(5) 0.056(3) 0.003(3) 0.000(2) -0.016(4)
C1A 0.041(3) 0.033(3) 0.061(3) -0.002(3) -0.003(2) -0.012(3)
C6 0.043(5) 0.051(7) 0.089(5) -0.009(4) -0.009(3) -0.019(5)
C7 0.061(5) 0.062(5) 0.094(5) -0.011(4) -0.019(3) -0.026(4)
C8 0.067(5) 0.076(6) 0.078(5) -0.012(4) -0.022(3) -0.028(5)
C00{ 0.062(5) 0.056(5) 0.044(3) 0.006(4) -0.016(3) -0.025(4)
N8 0.034(3) 0.038(3) 0.047(3) 0.001(3) -0.013(2) -0.008(2)
C9 0.077(8) 0.097(9) 0.045(6) -0.009(6) -0.017(6) -0.014(7)
C10 0.083(8) 0.094(9) 0.058(8) -0.019(7) -0.010(6) -0.007(7)

loop_
_atom_type_symbol
_atom_type_description
_atom_type_scat_dispersion_real
_atom_type_scat_dispersion_imag
_atom_type_scat_source
C C 0.0033 0.0016 'International Tables Vol C Tables 4.2.6.8 and 6.1.1.4'
H H 0.0000 0.0000 'International Tables Vol C Tables 4.2.6.8 and 6.1.1.4'
In In -0.7276 1.3100 'International Tables Vol C Tables 4.2.6.8 and 6.1.1.4'
N N 0.0061 0.0033 'International Tables Vol C Tables 4.2.6.8 and 6.1.1.4'

loop_
_geom_angle_atom_site_label_1
_geom_angle_atom_site_label_2
_geom_angle_atom_site_label_3
_geom_angle
_geom_angle_site_symmetry_1
_geom_angle_site_symmetry_3
_geom_angle_publ_flag
N1 In1 N6 89.70(13) . . ?
N1 In1 N5 156.01(14) . . ?
N1 In1 N2 74.04(15) . . ?
N1 In1 N4 101.8(2) . . ?
N1 In1 N7 103.6(2) . . ?
N1 In1 N8 94.4(2) . . ?
N5 In1 N6 73.86(13) . . ?
N5 In1 N2 89.16(14) . . ?
N5 In1 N4 95.16(19) . . ?
N5 In1 N7 97.7(2) . . ?
N5 In1 N8 101.8(2) . . ?
N2 In1 N6 92.87(13) . . ?
N2 In1 N8 87.1(2) . . ?
N3 In1 N1 96.8(2) . . ?
N3 In1 N6 163.06(17) . . ?
N3 In1 N5 103.9(2) . . ?
N3 In1 N2 103.95(18) . . ?
N3 In1 N4 75.2(2) . . ?
N4 In1 N6 88.19(18) . . ?
N4 In1 N2 175.67(19) . . ?
N7 In1 N6 105.5(2) . . ?
N7 In1 N2 161.5(2) . . ?
N7 In1 N8 74.6(3) . . ?
N8 In1 N6 175.68(19) . . ?
C008 N1 In1 114.2(3) . . ?
C00F N1 In1 137.7(4) . . ?
C00F N1 C008 108.1(4) . . ?
C007 N6 In1 114.6(3) . . ?
C007 N6 C00N 119.5(4) . . ?
C00N N6 In1 125.8(3) . . ?
C006 N5 In1 113.4(3) . . ?
C00J N5 In1 136.3(3) . . ?
C00J N5 C006 108.7(4) . . ?
C00D N2 In1 115.4(3) . . ?
C00D N2 C00K 119.9(4) . . ?
C00K N2 In1 124.6(3) . . ?
N5 C006 C007 120.4(4) . . ?
N5 C006 C00B 107.6(4) . . ?
C007 C006 C00B 131.9(4) . . ?
N6 C007 C006 116.2(4) . . ?
N6 C007 C00C 119.2(4) . . ?
C00C C007 C006 124.6(4) . . ?
N1 C008 C00D 118.6(4) . . ?
C00M C008 N1 107.5(4) . . ?
C00M C008 C00D 133.9(4) . . ?
C013 N3 In1 137.7(3) . . ?
C00G N3 In1 114.3(3) . . ?
C00G N3 C013 108.0 . . ?
N3 C013 C9 122.2(7) . . ?
C00H C013 N3 108.0 . . ?
C00H C013 C9 129.7(7) . . ?
C013 C00H H00H 126.0 . . ?
C010 C00H C013 108.0 . . ?
C010 C00H H00H 126.0 . . ?
C00H C010 C00G 108.0 . . ?
C00H C010 C017 125.1(6) . . ?
C00G C010 C017 126.9(6) . . ?
N3 C00G C010 108.0 . . ?
C1 C00G N3 118.4(5) . . ?
C1 C00G C010 133.6(5) . . ?
C00B C00A H00A 125.6 . . ?
C00J C00A H00A 125.6 . . ?
C00J C00A C00B 108.8(4) . . ?
C006 C00B C00Q 127.7(4) . . ?
C00A C00B C006 105.5(4) . . ?
C00A C00B C00Q 126.8(4) . . ?
C007 C00C H00C 119.9 . . ?
C00U C00C C007 120.2(5) . . ?
C00U C00C H00C 119.9 . . ?
N2 C00D C008 117.4(4) . . ?
N2 C00D C00O 119.0(5) . . ?
C00O C00D C008 123.7(5) . . ?
C1 N4 In1 114.9(3) . . ?
C1 N4 C00Z 120.0 . . ?
C00Z N4 In1 124.7(3) . . ?
N4 C1 C00G 116.3(4) . . ?
C00P C1 C00G 123.6(4) . . ?
C00P C1 N4 120.0 . . ?
C1 C00P H00P 120.0 . . ?
C1 C00P C016 120.0 . . ?
C016 C00P H00P 120.0 . . ?
C00P C016 H016 120.0 . . ?
C011 C016 C00P 120.0 . . ?
C011 C016 H016 120.0 . . ?
C016 C011 H011 120.0 . . ?
C016 C011 C00Z 120.0 . . ?
C00Z C011 H011 120.0 . . ?
N4 C00Z H00Z 120.0 . . ?
C011 C00Z N4 120.0 . . ?
C011 C00Z H00Z 120.0 . . ?
N1 C00F C00I 109.2(5) . . ?
N1 C00F C00L 122.5(5) . . ?
C00I C00F C00L 128.3(5) . . ?
C00F C00I H00I 126.4 . . ?
C00M C00I C00F 107.1(5) . . ?
C00M C00I H00I 126.4 . . ?
N5 C00J C00A 109.4(4) . . ?
N5 C00J C00R 121.8(4) . . ?
C00A C00J C00R 128.8(4) . . ?
N2 C00K H00K 118.3 . . ?
C00S C00K N2 123.5(6) . . ?
C00S C00K H00K 118.3 . . ?
C00F C00L H00B 109.5 . . ?
C00F C00L H00D 109.5 . . ?
C00F C00L H00E 109.5 . . ?
H00B C00L H00D 109.5 . . ?
H00B C00L H00E 109.5 . . ?
H00D C00L H00E 109.5 . . ?
C008 C00M C00W 128.0(6) . . ?
C00I C00M C008 107.9(4) . . ?
C00I C00M C00W 124.0(5) . . ?
N6 C00N H00N 118.6 . . ?
C00V C00N N6 122.8(5) . . ?
C00V C00N H00N 118.6 . . ?
C00D C00O H00O 120.3 . . ?
C00X C00O C00D 119.4(6) . . ?
C00X C00O H00O 120.3 . . ?
C00B C00Q H00F 109.5 . . ?
C00B C00Q H00G 109.5 . . ?
C00B C00Q H00J 109.5 . . ?
H00F C00Q H00G 109.5 . . ?
H00F C00Q H00J 109.5 . . ?
H00G C00Q H00J 109.5 . . ?
C00J C00R H00L 109.5 . . ?
C00J C00R H00M 109.5 . . ?
C00J C00R H00Q 109.5 . . ?
H00L C00R H00M 109.5 . . ?
H00L C00R H00Q 109.5 . . ?
H00M C00R H00Q 109.5 . . ?
C00K C00S H00S 121.2 . . ?
C00K C00S C00X 117.6(6) . . ?
C00X C00S H00S 121.2 . . ?
C00C C00U H00U 120.0 . . ?
C00C C00U C00V 120.0(5) . . ?
C00V C00U H00U 120.0 . . ?
C00N C00V C00U 118.1(5) . . ?
C00N C00V H00V 121.0 . . ?
C00U C00V H00V 121.0 . . ?
C00M C00W H00R 109.5 . . ?
C00M C00W H00T 109.5 . . ?
C00M C00W H00W 109.5 . . ?
H00R C00W H00T 109.5 . . ?
H00R C00W H00W 109.5 . . ?
H00T C00W H00W 109.5 . . ?
C00O C00X C00S 120.7(5) . . ?
C00O C00X H00X 119.7 . . ?
C00S C00X H00X 119.7 . . ?
C010 C017 H01A 109.5 . . ?
C010 C017 H01B 109.5 . . ?
C010 C017 H01C 109.5 . . ?
H01A C017 H01B 109.5 . . ?
H01A C017 H01C 109.5 . . ?
H01B C017 H01C 109.5 . . ?
H0A C0 H0B 109.5 . . ?
H0A C0 H0C 109.5 . . ?
H0B C0 H0C 109.5 . . ?
C2 C0 H0A 109.5 . . ?
C2 C0 H0B 109.5 . . ?
C2 C0 H0C 109.5 . . ?
C3 C2 C0 127.2(9) . . ?
C5 C2 C0 128.3(9) . . ?
C5 C2 C3 104.5(7) . . ?
C2 C3 H3 125.4 . . ?
C4 C3 C2 109.2(8) . . ?
C4 C3 H3 125.4 . . ?
C3 C4 C10 126.5(10) . . ?
N7 C4 C3 108.6(9) . . ?
N7 C4 C10 124.8(9) . . ?
C4 N7 In1 136.6(7) . . ?
C4 N7 C5 110.0(8) . . ?
C5 N7 In1 113.1(5) . . ?
C2 C5 C1A 131.8(8) . . ?
N7 C5 C2 107.7(8) . . ?
N7 C5 C1A 120.5(7) . . ?
C6 C1A C5 125.2(8) . . ?
N8 C1A C5 117.7(7) . . ?
N8 C1A C6 117.0(7) . . ?
C1A C6 H6 118.2 . . ?
C7 C6 C1A 123.5(9) . . ?
C7 C6 H6 118.2 . . ?
C6 C7 H7 120.6 . . ?
C6 C7 C8 118.9(9) . . ?
C8 C7 H7 120.6 . . ?
C7 C8 H8 121.7 . . ?
C00{ C8 C7 116.6(9) . . ?
C00{ C8 H8 121.7 . . ?
C8 C00{ H00{ 117.9 . . ?
C8 C00{ N8 124.3(9) . . ?
N8 C00{ H00{ 117.9 . . ?
C1A N8 In1 114.0(5) . . ?
C1A N8 C00{ 119.4(7) . . ?
C00{ N8 In1 126.6(6) . . ?
C013 C9 H9A 109.5 . . ?
C013 C9 H9B 109.5 . . ?
C013 C9 H9C 109.5 . . ?
H9A C9 H9B 109.5 . . ?
H9A C9 H9C 109.5 . . ?
H9B C9 H9C 109.5 . . ?
C4 C10 H10A 109.5 . . ?
C4 C10 H10B 109.5 . . ?
C4 C10 H10C 109.5 . . ?
H10A C10 H10B 109.5 . . ?
H10A C10 H10C 109.5 . . ?
H10B C10 H10C 109.5 . . ?

loop_
_geom_bond_atom_site_label_1
_geom_bond_atom_site_label_2
_geom_bond_distance
_geom_bond_site_symmetry_2
_geom_bond_publ_flag
In1 N1 2.200(3) . ?
In1 N6 2.327(4) . ?
In1 N5 2.211(3) . ?
In1 N2 2.278(4) . ?
In1 N3 2.186(4) . ?
In1 N4 2.223(4) . ?
In1 N7 2.211(7) . ?
In1 N8 2.282(6) . ?
N1 C008 1.396(5) . ?
N1 C00F 1.333(6) . ?
N6 C007 1.333(5) . ?
N6 C00N 1.376(6) . ?
N5 C006 1.400(5) . ?
N5 C00J 1.336(6) . ?
N2 C00D 1.308(6) . ?
N2 C00K 1.382(6) . ?
C006 C007 1.416(6) . ?
C006 C00B 1.417(6) . ?
C007 C00C 1.382(6) . ?
C008 C00D 1.426(7) . ?
C008 C00M 1.391(6) . ?
N3 C013 1.4200 . ?
N3 C00G 1.4200 . ?
C013 C00H 1.4200 . ?
C013 C9 1.537(2) . ?
C00H H00H 0.9300 . ?
C00H C010 1.4200 . ?
C010 C00G 1.4200 . ?
C010 C017 1.5396(10) . ?
C00G C1 1.396(6) . ?
C00A H00A 0.9300 . ?
C00A C00B 1.400(6) . ?
C00A C00J 1.377(6) . ?
C00B C00Q 1.499(6) . ?
C00C H00C 0.9300 . ?
C00C C00U 1.362(7) . ?
C00D C00O 1.402(7) . ?
N4 C1 1.3900 . ?
N4 C00Z 1.3900 . ?
C1 C00P 1.3900 . ?
C00P H00P 0.9300 . ?
C00P C016 1.3900 . ?
C016 H016 0.9300 . ?
C016 C011 1.3900 . ?
C011 H011 0.9300 . ?
C011 C00Z 1.3900 . ?
C00Z H00Z 0.9300 . ?
C00F C00I 1.405(7) . ?
C00F C00L 1.471(8) . ?
C00I H00I 0.9300 . ?
C00I C00M 1.367(8) . ?
C00J C00R 1.483(7) . ?
C00K H00K 0.9300 . ?
C00K C00S 1.312(7) . ?
C00L H00B 0.9600 . ?
C00L H00D 0.9600 . ?
C00L H00E 0.9600 . ?
C00M C00W 1.547(7) . ?
C00N H00N 0.9300 . ?
C00N C00V 1.320(7) . ?
C00O H00O 0.9300 . ?
C00O C00X 1.369(9) . ?
C00Q H00F 0.9600 . ?
C00Q H00G 0.9600 . ?
C00Q H00J 0.9600 . ?
C00R H00L 0.9600 . ?
C00R H00M 0.9600 . ?
C00R H00Q 0.9600 . ?
C00S H00S 0.9300 . ?
C00S C00X 1.370(9) . ?
C00U H00U 0.9300 . ?
C00U C00V 1.384(8) . ?
C00V H00V 0.9300 . ?
C00W H00R 0.9600 . ?
C00W H00T 0.9600 . ?
C00W H00W 0.9600 . ?
C00X H00X 0.9300 . ?
C017 H01A 0.9600 . ?
C017 H01B 0.9600 . ?
C017 H01C 0.9600 . ?
C0 H0A 0.9600 . ?
C0 H0B 0.9600 . ?
C0 H0C 0.9600 . ?
C0 C2 1.5401(10) . ?
C2 C3 1.412(12) . ?
C2 C5 1.405(10) . ?
C3 H3 0.9300 . ?
C3 C4 1.351(12) . ?
C4 N7 1.329(10) . ?
C4 C10 1.426(15) . ?
N7 C5 1.370(10) . ?
C5 C1A 1.415(11) . ?
C1A C6 1.375(11) . ?
C1A N8 1.323(9) . ?
C6 H6 0.9300 . ?
C6 C7 1.364(12) . ?
C7 H7 0.9300 . ?
C7 C8 1.370(12) . ?
C8 H8 0.9300 . ?
C8 C00{ 1.338(11) . ?
C00{ H00{ 0.9300 . ?
C00{ N8 1.379(10) . ?
C9 H9A 0.9600 . ?
C9 H9B 0.9600 . ?
C9 H9C 0.9600 . ?
C10 H10A 0.9600 . ?
C10 H10B 0.9600 . ?
C10 H10C 0.9600 . ?

loop_
_geom_torsion_atom_site_label_1
_geom_torsion_atom_site_label_2
_geom_torsion_atom_site_label_3
_geom_torsion_atom_site_label_4
_geom_torsion
_geom_torsion_site_symmetry_1
_geom_torsion_site_symmetry_2
_geom_torsion_site_symmetry_3
_geom_torsion_site_symmetry_4
_geom_torsion_publ_flag
In1 N1 C008 C00D -2.3(5) . . . . ?
In1 N1 C008 C00M 177.8(3) . . . . ?
In1 N1 C00F C00I -179.3(3) . . . . ?
In1 N1 C00F C00L 1.3(8) . . . . ?
In1 N6 C007 C006 5.8(5) . . . . ?
In1 N6 C007 C00C -175.2(3) . . . . ?
In1 N6 C00N C00V 176.1(5) . . . . ?
In1 N5 C006 C007 14.3(5) . . . . ?
In1 N5 C006 C00B -167.2(3) . . . . ?
In1 N5 C00J C00A 163.3(4) . . . . ?
In1 N5 C00J C00R -17.1(8) . . . . ?
In1 N2 C00D C008 6.6(5) . . . . ?
In1 N2 C00D C00O -174.6(3) . . . . ?
In1 N2 C00K C00S 173.7(4) . . . . ?
In1 N3 C013 C00H -179.2(7) . . . . ?
In1 N3 C013 C9 -1.0(12) . . . . ?
In1 N3 C00G C010 179.4(5) . . . . ?
In1 N3 C00G C1 -1.5(6) . . . . ?
In1 N4 C1 C00G 10.6(7) . . . . ?
In1 N4 C1 C00P -172.9(4) . . . . ?
In1 N4 C00Z C011 172.2(5) . . . . ?
In1 N7 C5 C2 -173.6(6) . . . . ?
In1 N7 C5 C1A 4.6(13) . . . . ?
N1 C008 C00D N2 -2.9(6) . . . . ?
N1 C008 C00D C00O 178.3(4) . . . . ?
N1 C008 C00M C00I 2.4(5) . . . . ?
N1 C008 C00M C00W 179.5(5) . . . . ?
N1 C00F C00I C00M 2.8(6) . . . . ?
N6 C007 C00C C00U -1.2(8) . . . . ?
N6 C00N C00V C00U -1.0(10) . . . . ?
N5 C006 C007 N6 -13.7(6) . . . . ?
N5 C006 C007 C00C 167.4(4) . . . . ?
N5 C006 C00B C00A -0.6(5) . . . . ?
N5 C006 C00B C00Q 179.4(5) . . . . ?
N2 C00D C00O C00X 0.4(8) . . . . ?
N2 C00K C00S C00X 0.3(9) . . . . ?
C006 N5 C00J C00A -0.5(6) . . . . ?
C006 N5 C00J C00R 179.2(5) . . . . ?
C006 C007 C00C C00U 177.7(5) . . . . ?
C007 N6 C00N C00V -1.8(8) . . . . ?
C007 C006 C00B C00A 177.7(5) . . . . ?
C007 C006 C00B C00Q -2.3(8) . . . . ?
C007 C00C C00U C00V -1.6(10) . . . . ?
C008 N1 C00F C00I -1.4(5) . . . . ?
C008 N1 C00F C00L 179.2(5) . . . . ?
C008 C00D C00O C00X 179.2(5) . . . . ?
N3 C013 C00H C010 0.0 . . . . ?
N3 C00G C1 N4 -6.1(8) . . . . ?
N3 C00G C1 C00P 177.5(4) . . . . ?
C013 N3 C00G C010 0.0 . . . . ?
C013 N3 C00G C1 179.2(8) . . . . ?
C013 C00H C010 C00G 0.0 . . . . ?
C013 C00H C010 C017 178.7(9) . . . . ?
C00H C010 C00G N3 0.0 . . . . ?
C00H C010 C00G C1 -179.0(10) . . . . ?
C010 C00G C1 N4 172.8(7) . . . . ?
C010 C00G C1 C00P -3.6(11) . . . . ?
C00G N3 C013 C00H 0.0 . . . . ?
C00G N3 C013 C9 178.2(9) . . . . ?
C00G C1 C00P C016 176.2(7) . . . . ?
C00B C006 C007 N6 168.2(4) . . . . ?
C00B C006 C007 C00C -10.7(8) . . . . ?
C00B C00A C00J N5 0.1(6) . . . . ?
C00B C00A C00J C00R -179.5(6) . . . . ?
C00C C00U C00V C00N 2.7(11) . . . . ?
C00D N2 C00K C00S -1.7(8) . . . . ?
C00D C008 C00M C00I -177.4(5) . . . . ?
C00D C008 C00M C00W -0.3(9) . . . . ?
C00D C00O C00X C00S -1.7(9) . . . . ?
N4 C1 C00P C016 0.0 . . . . ?
C1 N4 C00Z C011 0.0 . . . . ?
C1 C00P C016 C011 0.0 . . . . ?
C00P C016 C011 C00Z 0.0 . . . . ?
C016 C011 C00Z N4 0.0 . . . . ?
C00Z N4 C1 C00G -176.5(6) . . . . ?
C00Z N4 C1 C00P 0.0 . . . . ?
C00F N1 C008 C00D 179.2(4) . . . . ?
C00F N1 C008 C00M -0.6(5) . . . . ?
C00F C00I C00M C008 -3.1(6) . . . . ?
C00F C00I C00M C00W 179.6(5) . . . . ?
C00J N5 C006 C007 -177.9(4) . . . . ?
C00J N5 C006 C00B 0.6(5) . . . . ?
C00J C00A C00B C006 0.3(6) . . . . ?
C00J C00A C00B C00Q -179.7(5) . . . . ?
C00K N2 C00D C008 -177.6(4) . . . . ?
C00K N2 C00D C00O 1.2(7) . . . . ?
C00K C00S C00X C00O 1.3(10) . . . . ?
C00L C00F C00I C00M -177.8(5) . . . . ?
C00M C008 C00D N2 176.8(5) . . . . ?
C00M C008 C00D C00O -2.0(8) . . . . ?
C00N N6 C007 C006 -176.1(4) . . . . ?
C00N N6 C007 C00C 2.9(7) . . . . ?
C017 C010 C00G N3 -178.7(9) . . . . ?
C017 C010 C00G C1 2.3(12) . . . . ?
C0 C2 C3 C4 -178.4(11) . . . . ?
C0 C2 C5 N7 178.0(11) . . . . ?
C0 C2 C5 C1A 0(2) . . . . ?
C2 C3 C4 N7 -0.1(15) . . . . ?
C2 C3 C4 C10 -176.6(12) . . . . ?
C2 C5 C1A C6 -8.6(18) . . . . ?
C2 C5 C1A N8 174.7(10) . . . . ?
C3 C2 C5 N7 -1.3(13) . . . . ?
C3 C2 C5 C1A -179.2(12) . . . . ?
C3 C4 N7 In1 172.4(10) . . . . ?
C3 C4 N7 C5 -0.8(13) . . . . ?
C4 N7 C5 C2 1.3(12) . . . . ?
C4 N7 C5 C1A 179.5(9) . . . . ?
N7 C5 C1A C6 173.7(11) . . . . ?
N7 C5 C1A N8 -2.9(14) . . . . ?
C5 C2 C3 C4 0.9(15) . . . . ?
C5 C1A C6 C7 -179.2(11) . . . . ?
C5 C1A N8 In1 -0.3(10) . . . . ?
C5 C1A N8 C00{ -177.9(9) . . . . ?
C1A C6 C7 C8 0.5(19) . . . . ?
C6 C1A N8 In1 -177.2(8) . . . . ?
C6 C1A N8 C00{ 5.2(13) . . . . ?
C6 C7 C8 C00{ -1.4(17) . . . . ?
C7 C8 C00{ N8 4.4(18) . . . . ?
C8 C00{ N8 In1 176.2(9) . . . . ?
C8 C00{ N8 C1A -6.6(16) . . . . ?
N8 C1A C6 C7 -2.5(17) . . . . ?
C9 C013 C00H C010 -178.0(10) . . . . ?
C10 C4 N7 In1 -11.0(17) . . . . ?
C10 C4 N7 C5 175.8(11) . . . . ?
